data_2019757
loop_
_publ_author_name
'Wood, Matthew R.'
'Lalancette, Roger A.'
'Bernal, Ivan'

_publ_section_title
;
 Crystallographic investigations of select cathinones: emerging illicit
 street drugs known as `bath salts'
;
_journal_issue 1
_journal_name_full 'Acta Crystallographica Section C'
_journal_page_first
;
;
_journal_paper_doi 10.1107/S2053229614025637
_journal_volume 71
_journal_year 2015
_chemical_formula_iupac 'C16 H22 N O3 +, Br -'
_chemical_formula_moiety 'C16 H22 N O3 +, Br -'
_chemical_formula_sum 'C16 H22 Br N O3'
_chemical_formula_weight 356.25
_chemical_name_systematic
;
1-(Benzo[<i>d</i>][1,3]dioxol-5-yl)-2-(pyrrolidin-1-ium-1-yl)pentan-1-one
bromide
;
_space_group_crystal_system monoclinic
_space_group_IT_number 14
_space_group_name_Hall '-P 2ybc'
_space_group_name_H-M_alt 'P 1 21/c 1'
_symmetry_space_group_name_Hall '-P 2ybc'
_symmetry_space_group_name_H-M 'P 1 21/c 1'
_atom_sites_solution_hydrogens mixed
_atom_sites_solution_primary direct
_atom_sites_solution_secondary difmap
_audit_creation_method SHELXL-2014/7
_cell_angle_alpha 90
_cell_angle_beta 95.1180(10)
_cell_angle_gamma 90
_cell_formula_units_Z 4
_cell_length_a 7.12800(10)
_cell_length_b 21.3335(5)
_cell_length_c 10.5243(2)
_cell_measurement_reflns_used 9953
_cell_measurement_temperature 293(2)
_cell_measurement_theta_max 69.83
_cell_measurement_theta_min 4.14
_cell_volume 1594.00(5)
_computing_cell_refinement
;
APEX2 (Bruker, 2006)
;
_computing_data_collection
;
APEX2 (Bruker, 2006)
;
_computing_data_reduction
;
SAINT (Bruker, 2005)
;
_computing_molecular_graphics
;
SHELXTL (Sheldrick, 2008<i>b</i>)
;
_computing_publication_material
;
SHELXTL (Sheldrick, 2008<i>b</i>)
;
_computing_structure_refinement
;
SHELXL2014 (Sheldrick, 2014)
;
_computing_structure_solution
;
SHELXTL (Sheldrick, 2008<i>b</i>)
;
_diffrn_ambient_temperature 293(2)
_diffrn_measured_fraction_theta_full 0.996
_diffrn_measured_fraction_theta_max 0.975
_diffrn_measurement_device_type 'Bruker SMART CCD APEXII area-detector'
_diffrn_measurement_method '\f and \w'
_diffrn_radiation_type CuK\a
_diffrn_radiation_wavelength 1.54178
_diffrn_reflns_av_R_equivalents 0.0207
_diffrn_reflns_limit_h_max 8
_diffrn_reflns_limit_h_min -8
_diffrn_reflns_limit_k_max 25
_diffrn_reflns_limit_k_min -24
_diffrn_reflns_limit_l_max 12
_diffrn_reflns_limit_l_min -12
_diffrn_reflns_number 14889
_diffrn_reflns_theta_full 67.700
_diffrn_reflns_theta_max 69.825
_diffrn_reflns_theta_min 4.144
_exptl_absorpt_coefficient_mu 3.598
_exptl_absorpt_correction_T_max 0.813
_exptl_absorpt_correction_T_min 0.307
_exptl_absorpt_correction_type numerical
_exptl_absorpt_process_details
;
(SADABS; Sheldrick, 2008<i>a</i>)
;
_exptl_crystal_colour colourless
_exptl_crystal_density_diffrn 1.485
_exptl_crystal_description needle
_exptl_crystal_F_000 736
_exptl_crystal_size_max 0.430
_exptl_crystal_size_mid 0.180
_exptl_crystal_size_min 0.060
_refine_diff_density_max 0.687
_refine_diff_density_min -1.239
_refine_ls_extinction_method none
_refine_ls_goodness_of_fit_ref 1.057
_refine_ls_hydrogen_treatment mixed
_refine_ls_matrix_type full
_refine_ls_number_parameters 194
_refine_ls_number_reflns 2942
_refine_ls_number_restraints 1
_refine_ls_restrained_S_all 1.057
_refine_ls_R_factor_all 0.0433
_refine_ls_R_factor_gt 0.0420
_refine_ls_shift/su_max 0.001
_refine_ls_shift/su_mean 0.000
_refine_ls_structure_factor_coef Fsqd
_refine_ls_weighting_details 'w=1/[\s^2^(Fo^2^)+(0.0870P)^2^+3.9741P] where P=(Fo^2^+2Fc^2^)/3'
_refine_ls_weighting_scheme calc
_refine_ls_wR_factor_gt 0.1327
_refine_ls_wR_factor_ref 0.1338
_reflns_number_gt 2813
_reflns_number_total 2942
_reflns_threshold_expression I>2\s(I)
_cod_data_source_file fg3326sup1.cif
_cod_data_source_block II
_cod_database_code 2019757
_cod_database_fobs_code 2019757
_shelx_space_group_comment
;
The symmetry employed for this shelxl refinement is uniquely defined
by the following loop, which should always be used as a source of
symmetry information in preference to the above space-group names.
They are only intended as comments.
;
_shelx_estimated_absorpt_t_min 0.307
_shelx_estimated_absorpt_t_max 0.813

loop_
_space_group_symop_operation_xyz
'x, y, z'
'-x, y+1/2, -z+1/2'
'-x, -y, -z'
'x, -y-1/2, z-1/2'

loop_
_atom_site_type_symbol
_atom_site_label
_atom_site_fract_x
_atom_site_fract_y
_atom_site_fract_z
_atom_site_U_iso_or_equiv
_atom_site_adp_type
_atom_site_calc_flag
_atom_site_occupancy
Br Br1 0.24512(4) 0.11423(2) 0.51185(3) 0.02080(17) Uani d 1
O O1 0.6359(3) 0.16662(10) 0.7789(2) 0.0126(4) Uani d 1
O O2 1.0762(3) 0.22853(10) 1.1743(2) 0.0133(5) Uani d 1
O O3 1.3764(3) 0.19542(10) 1.1351(2) 0.0148(5) Uani d 1
N N1 0.6950(4) 0.10850(11) 0.5502(2) 0.0078(5) Uani d 1
H H1 0.573(3) 0.1110(16) 0.549(4) 0.009 Uiso d 1
C C1 0.9461(4) 0.14754(13) 0.8689(3) 0.0084(6) Uani d 1
C C2 0.9151(4) 0.18242(13) 0.9796(3) 0.0092(6) Uani d 1
H H2 0.7950 0.1954 0.9960 0.011 Uiso calc 1
C C3 1.0692(4) 0.19605(13) 1.0611(3) 0.0088(6) Uani d 1
C C4 1.2490(4) 0.17612(14) 1.0389(3) 0.0101(6) Uani d 1
C C5 1.2829(4) 0.14139(14) 0.9337(3) 0.0116(6) Uani d 1
H H5 1.4035 0.1278 0.9201 0.014 Uiso calc 1
C C6 1.1270(4) 0.12737(14) 0.8474(3) 0.0103(6) Uani d 1
H H6 1.1444 0.1042 0.7746 0.012 Uiso calc 1
C C7 0.7821(4) 0.13681(13) 0.7753(3) 0.0088(6) Uani d 1
C C8 0.7882(4) 0.08502(13) 0.6750(3) 0.0081(6) Uani d 1
H H8 0.9188 0.0730 0.6654 0.010 Uiso calc 1
C C9 0.7556(4) 0.17352(14) 0.5109(3) 0.0120(6) Uani d 1
H H9A 0.8801 0.1834 0.5508 0.014 Uiso calc 1
H H9B 0.6677 0.2050 0.5357 0.014 Uiso calc 1
C C10 0.7572(5) 0.17139(15) 0.3656(3) 0.0156(6) Uani d 1
H H10A 0.8850 0.1741 0.3412 0.019 Uiso calc 1
H H10B 0.6844 0.2058 0.3262 0.019 Uiso calc 1
C C11 0.6680(5) 0.10822(14) 0.3247(3) 0.0129(6) Uani d 1
H H11A 0.5320 0.1115 0.3106 0.015 Uiso calc 1
H H11B 0.7174 0.0926 0.2478 0.015 Uiso calc 1
C C12 0.7266(4) 0.06627(14) 0.4390(3) 0.0107(6) Uani d 1
H H12A 0.6485 0.0290 0.4390 0.013 Uiso calc 1
H H12B 0.8577 0.0539 0.4400 0.013 Uiso calc 1
C C13 0.6757(4) 0.02809(13) 0.7171(3) 0.0109(6) Uani d 1
H H13A 0.5467 0.0411 0.7245 0.013 Uiso calc 1
H H13B 0.6734 -0.0036 0.6509 0.013 Uiso calc 1
C C14 0.7526(4) -0.00147(14) 0.8432(3) 0.0133(6) Uani d 1
H H14A 0.7680 0.0309 0.9080 0.016 Uiso calc 1
H H14B 0.6617 -0.0315 0.8697 0.016 Uiso calc 1
C C15 0.9409(5) -0.03448(15) 0.8345(3) 0.0183(7) Uani d 1
H H15A 0.9280 -0.0654 0.7681 0.027 Uiso calc 1
H H15B 0.9788 -0.0545 0.9144 0.027 Uiso calc 1
H H15C 1.0344 -0.0043 0.8157 0.027 Uiso calc 1
C C16 1.2736(4) 0.23485(15) 1.2172(3) 0.0152(6) Uani d 1
H H16A 1.2965 0.2215 1.3053 0.018 Uiso calc 1
H H16B 1.3130 0.2782 1.2110 0.018 Uiso calc 1

loop_
_atom_site_aniso_label
_atom_site_aniso_U_11
_atom_site_aniso_U_22
_atom_site_aniso_U_33
_atom_site_aniso_U_12
_atom_site_aniso_U_13
_atom_site_aniso_U_23
Br1 0.0163(2) 0.0259(3) 0.0200(2) 0.00014(12) 0.00035(15) -0.00320(13)
O1 0.0092(10) 0.0141(10) 0.0141(10) 0.0013(8) -0.0015(8) -0.0017(8)
O2 0.0131(11) 0.0171(11) 0.0091(10) 0.0002(8) -0.0019(8) -0.0055(8)
O3 0.0119(10) 0.0201(11) 0.0111(10) 0.0011(8) -0.0054(8) -0.0054(9)
N1 0.0088(12) 0.0066(11) 0.0075(12) -0.0004(9) -0.0015(10) 0.0016(9)
C1 0.0105(13) 0.0060(12) 0.0083(13) -0.0012(10) -0.0010(11) 0.0022(10)
C2 0.0100(13) 0.0072(12) 0.0101(14) 0.0013(10) 0.0002(11) 0.0008(11)
C3 0.0137(14) 0.0065(13) 0.0061(13) -0.0010(10) -0.0001(11) -0.0001(10)
C4 0.0113(14) 0.0094(13) 0.0087(13) -0.0023(10) -0.0041(11) 0.0025(11)
C5 0.0101(14) 0.0141(14) 0.0104(14) -0.0001(11) -0.0002(11) 0.0003(12)
C6 0.0117(14) 0.0108(13) 0.0083(14) -0.0010(11) 0.0006(11) 0.0006(11)
C7 0.0096(14) 0.0073(13) 0.0093(14) -0.0024(10) -0.0003(11) 0.0019(11)
C8 0.0095(13) 0.0083(13) 0.0058(13) -0.0007(10) -0.0029(10) 0.0017(11)
C9 0.0175(16) 0.0053(14) 0.0128(15) -0.0034(10) -0.0012(12) 0.0035(10)
C10 0.0187(16) 0.0165(15) 0.0112(15) -0.0047(12) -0.0014(12) 0.0051(12)
C11 0.0149(15) 0.0155(15) 0.0078(14) 0.0004(11) -0.0015(12) 0.0021(11)
C12 0.0132(14) 0.0100(13) 0.0085(14) 0.0000(11) -0.0020(11) -0.0019(11)
C13 0.0134(14) 0.0086(13) 0.0101(14) -0.0028(11) -0.0020(11) 0.0017(11)
C14 0.0197(15) 0.0106(14) 0.0090(14) -0.0024(11) -0.0021(12) 0.0033(11)
C15 0.0224(17) 0.0124(14) 0.0186(16) 0.0010(12) -0.0065(13) 0.0057(12)
C16 0.0155(15) 0.0178(15) 0.0113(14) -0.0006(12) -0.0042(12) -0.0049(12)

loop_
_atom_type_symbol
_atom_type_description
_atom_type_scat_dispersion_real
_atom_type_scat_dispersion_imag
_atom_type_scat_source
C C 0.0181 0.0091 'International Tables Vol C Tables 4.2.6.8 and 6.1.1.4'
H H 0.0000 0.0000 'International Tables Vol C Tables 4.2.6.8 and 6.1.1.4'
Br Br -0.6763 1.2805 'International Tables Vol C Tables 4.2.6.8 and 6.1.1.4'
N N 0.0311 0.0180 'International Tables Vol C Tables 4.2.6.8 and 6.1.1.4'
O O 0.0492 0.0322 'International Tables Vol C Tables 4.2.6.8 and 6.1.1.4'

loop_
_geom_angle_atom_site_label_1
_geom_angle_atom_site_label_2
_geom_angle_atom_site_label_3
_geom_angle
C3 O2 C16 106.1(2)
C4 O3 C16 106.2(2)
C8 N1 C12 113.2(2)
C8 N1 C9 115.3(2)
C12 N1 C9 105.5(2)
C8 N1 H1 113(3)
C12 N1 H1 104(2)
C9 N1 H1 104(2)
C6 C1 C2 120.6(3)
C6 C1 C7 122.1(3)
C2 C1 C7 117.2(3)
C3 C2 C1 117.0(3)
C3 C2 H2 121.5
C1 C2 H2 121.5
C2 C3 O2 128.1(3)
C2 C3 C4 122.2(3)
O2 C3 C4 109.7(2)
O3 C4 C5 127.6(3)
O3 C4 C3 110.3(3)
C5 C4 C3 122.2(3)
C4 C5 C6 116.8(3)
C4 C5 H5 121.6
C6 C5 H5 121.6
C1 C6 C5 121.3(3)
C1 C6 H6 119.3
C5 C6 H6 119.3
O1 C7 C1 121.6(3)
O1 C7 C8 118.2(3)
C1 C7 C8 120.1(2)
N1 C8 C7 108.9(2)
N1 C8 C13 108.2(2)
C7 C8 C13 108.8(2)
N1 C8 H8 110.3
C7 C8 H8 110.3
C13 C8 H8 110.3
N1 C9 C10 105.8(2)
N1 C9 H9A 110.6
C10 C9 H9A 110.6
N1 C9 H9B 110.6
C10 C9 H9B 110.6
H9A C9 H9B 108.7
C9 C10 C11 105.4(2)
C9 C10 H10A 110.7
C11 C10 H10A 110.7
C9 C10 H10B 110.7
C11 C10 H10B 110.7
H10A C10 H10B 108.8
C12 C11 C10 102.5(2)
C12 C11 H11A 111.3
C10 C11 H11A 111.3
C12 C11 H11B 111.3
C10 C11 H11B 111.3
H11A C11 H11B 109.2
N1 C12 C11 102.2(2)
N1 C12 H12A 111.3
C11 C12 H12A 111.3
N1 C12 H12B 111.3
C11 C12 H12B 111.3
H12A C12 H12B 109.2
C14 C13 C8 114.8(2)
C14 C13 H13A 108.6
C8 C13 H13A 108.6
C14 C13 H13B 108.6
C8 C13 H13B 108.6
H13A C13 H13B 107.5
C15 C14 C13 112.9(3)
C15 C14 H14A 109.0
C13 C14 H14A 109.0
C15 C14 H14B 109.0
C13 C14 H14B 109.0
H14A C14 H14B 107.8
C14 C15 H15A 109.5
C14 C15 H15B 109.5
H15A C15 H15B 109.5
C14 C15 H15C 109.5
H15A C15 H15C 109.5
H15B C15 H15C 109.5
O2 C16 O3 106.8(2)
O2 C16 H16A 110.4
O3 C16 H16A 110.4
O2 C16 H16B 110.4
O3 C16 H16B 110.4
H16A C16 H16B 108.6

loop_
_geom_bond_atom_site_label_1
_geom_bond_atom_site_label_2
_geom_bond_distance
O1 C7 1.225(4)
O2 C3 1.375(3)
O2 C16 1.445(4)
O3 C4 1.362(4)
O3 C16 1.451(4)
N1 C8 1.504(3)
N1 C12 1.510(4)
N1 C9 1.521(4)
N1 H1 0.868(19)
C1 C6 1.397(4)
C1 C2 1.417(4)
C1 C7 1.477(4)
C2 C3 1.364(4)
C2 H2 0.9300
C3 C4 1.390(4)
C4 C5 1.372(4)
C5 C6 1.403(4)
C5 H5 0.9300
C6 H6 0.9300
C7 C8 1.531(4)
C8 C13 1.542(4)
C8 H8 0.9800
C9 C10 1.531(4)
C9 H9A 0.9700
C9 H9B 0.9700
C10 C11 1.535(4)
C10 H10A 0.9700
C10 H10B 0.9700
C11 C12 1.527(4)
C11 H11A 0.9700
C11 H11B 0.9700
C12 H12A 0.9700
C12 H12B 0.9700
C13 C14 1.526(4)
C13 H13A 0.9700
C13 H13B 0.9700
C14 C15 1.526(4)
C14 H14A 0.9700
C14 H14B 0.9700
C15 H15A 0.9600
C15 H15B 0.9600
C15 H15C 0.9600
C16 H16A 0.9700
C16 H16B 0.9700

loop_
_geom_hbond_atom_site_label_D
_geom_hbond_atom_site_label_H
_geom_hbond_atom_site_label_A
_geom_hbond_site_symmetry_A
_geom_hbond_distance_DH
_geom_hbond_distance_HA
_geom_hbond_distance_DA
_geom_hbond_angle_DHA
_geom_hbond_publ_flag
N1 H1 Br1 1_555 0.868(19) 2.34(2) 3.198(2) 171(3) yes

loop_
_geom_torsion_atom_site_label_1
_geom_torsion_atom_site_label_2
_geom_torsion_atom_site_label_3
_geom_torsion_atom_site_label_4
_geom_torsion
C6 C1 C2 C3 1.3(4)
C7 C1 C2 C3 -175.4(2)
C1 C2 C3 O2 -179.5(3)
C1 C2 C3 C4 -1.0(4)
C16 O2 C3 C2 -174.9(3)
C16 O2 C3 C4 6.4(3)
C16 O3 C4 C5 175.3(3)
C16 O3 C4 C3 -5.4(3)
C2 C3 C4 O3 -179.4(3)
O2 C3 C4 O3 -0.6(3)
C2 C3 C4 C5 -0.1(5)
O2 C3 C4 C5 178.7(3)
O3 C4 C5 C6 -180.0(3)
C3 C4 C5 C6 0.8(4)
C2 C1 C6 C5 -0.6(4)
C7 C1 C6 C5 176.0(3)
C4 C5 C6 C1 -0.5(4)
C6 C1 C7 O1 -162.3(3)
C2 C1 C7 O1 14.4(4)
C6 C1 C7 C8 21.1(4)
C2 C1 C7 C8 -162.3(3)
C12 N1 C8 C7 168.7(2)
C9 N1 C8 C7 47.0(3)
C12 N1 C8 C13 -73.1(3)
C9 N1 C8 C13 165.2(2)
O1 C7 C8 N1 43.0(3)
C1 C7 C8 N1 -140.3(3)
O1 C7 C8 C13 -74.8(3)
C1 C7 C8 C13 101.9(3)
C8 N1 C9 C10 144.1(2)
C12 N1 C9 C10 18.4(3)
N1 C9 C10 C11 8.5(3)
C9 C10 C11 C12 -31.6(3)
C8 N1 C12 C11 -165.1(2)
C9 N1 C12 C11 -38.1(3)
C10 C11 C12 N1 42.8(3)
N1 C8 C13 C14 180.0(2)
C7 C8 C13 C14 -61.7(3)
C8 C13 C14 C15 -69.0(3)
C3 O2 C16 O3 -9.6(3)
C4 O3 C16 O2 9.2(3)
